data_7206791
loop_
_publ_author_name
'Gong, Xue'
'Ge, Ying-Ying'
'Fang, Mao'
'Gu, Zhi-Gang'
'Zheng, Sheng-Run'
'Li, Wei-Shan'
'Hu, She-Jun'
'Li, Shu-Bin'
'Cai, Yue-Peng'

_publ_section_title
;
 Construction of four 3d-4d/4d complexes based on salen-type schiff base
 ligands
;
_journal_issue 23
_journal_name_full CrystEngComm
_journal_page_first 6911
_journal_paper_doi 10.1039/c1ce05525a
_journal_volume 13
_journal_year 2011
_chemical_formula_sum 'C34 H40 Cd2 Cl2 N6 O8'
_chemical_formula_weight 956.42
_chemical_name_systematic
;
?
;
_space_group_IT_number 14
_symmetry_cell_setting monoclinic
_symmetry_space_group_name_Hall '-P 2yn'
_symmetry_space_group_name_H-M 'P 1 21/n 1'
_atom_sites_solution_hydrogens geom
_atom_sites_solution_primary direct
_atom_sites_solution_secondary difmap
_audit_creation_method SHELXL-97
_cell_angle_alpha 90.00
_cell_angle_beta 92.3120(10)
_cell_angle_gamma 90.00
_cell_formula_units_Z 4
_cell_length_a 16.6799(12)
_cell_length_b 10.6208(8)
_cell_length_c 21.4547(16)
_cell_measurement_reflns_used 3434
_cell_measurement_temperature 298(2)
_cell_measurement_theta_max 23.11
_cell_measurement_theta_min 2.44
_cell_volume 3797.7(5)
_computing_cell_refinement 'Bruker SMART'
_computing_data_collection 'Bruker SMART'
_computing_data_reduction 'Bruker SAINT'
_computing_molecular_graphics 'Bruker SHELXTL'
_computing_publication_material 'Bruker SHELXTL'
_computing_structure_refinement 'SHELXL-97 (Sheldrick, 2008)'
_computing_structure_solution 'SHELXS-97 (Sheldrick, 2008)'
_diffrn_ambient_temperature 298(2)
_diffrn_measured_fraction_theta_full 0.996
_diffrn_measured_fraction_theta_max 0.996
_diffrn_measurement_device_type 'CCD area detector'
_diffrn_measurement_method 'phi and omega scans'
_diffrn_radiation_monochromator graphite
_diffrn_radiation_source 'fine-focus sealed tube'
_diffrn_radiation_type MoK\a
_diffrn_radiation_wavelength 0.71073
_diffrn_reflns_av_R_equivalents 0.0443
_diffrn_reflns_av_sigmaI/netI 0.0523
_diffrn_reflns_limit_h_max 19
_diffrn_reflns_limit_h_min -19
_diffrn_reflns_limit_k_max 11
_diffrn_reflns_limit_k_min -12
_diffrn_reflns_limit_l_max 22
_diffrn_reflns_limit_l_min -25
_diffrn_reflns_number 18537
_diffrn_reflns_theta_full 24.85
_diffrn_reflns_theta_max 24.85
_diffrn_reflns_theta_min 1.90
_exptl_absorpt_coefficient_mu 1.318
_exptl_absorpt_correction_T_max 0.8686
_exptl_absorpt_correction_T_min 0.7603
_exptl_absorpt_correction_type multi-scan
_exptl_absorpt_process_details 'SADABS (Sheldrick, 1996)'
_exptl_crystal_colour colorless
_exptl_crystal_density_diffrn 1.673
_exptl_crystal_density_method 'not measured'
_exptl_crystal_description block
_exptl_crystal_F_000 1920
_exptl_crystal_size_max 0.22
_exptl_crystal_size_mid 0.17
_exptl_crystal_size_min 0.11
_refine_diff_density_max 1.007
_refine_diff_density_min -0.727
_refine_diff_density_rms 0.090
_refine_ls_extinction_method none
_refine_ls_goodness_of_fit_ref 1.031
_refine_ls_hydrogen_treatment mixed
_refine_ls_matrix_type full
_refine_ls_number_parameters 487
_refine_ls_number_reflns 6566
_refine_ls_number_restraints 6
_refine_ls_restrained_S_all 1.030
_refine_ls_R_factor_all 0.0641
_refine_ls_R_factor_gt 0.0408
_refine_ls_shift/su_max 0.001
_refine_ls_shift/su_mean 0.000
_refine_ls_structure_factor_coef Fsqd
_refine_ls_weighting_details 'calc w=1/[\s^2^(Fo^2^)+(0.0363P)^2^+3.5809P] where P=(Fo^2^+2Fc^2^)/3'
_refine_ls_weighting_scheme calc
_refine_ls_wR_factor_gt 0.0858
_refine_ls_wR_factor_ref 0.0979
_reflns_number_gt 4690
_reflns_number_total 6566
_reflns_threshold_expression >2sigma(I)
_cod_data_source_file c1ce05525a.txt
_cod_data_source_block CCDC823147(4)
_cod_depositor_comments
;
The following automatic conversions were performed:

'_symmetry_cell_setting' value 'Monoclinic' changed to 'monoclinic'
according to /home/saulius/struct/CIF-dictionaries/cif_core.dic
dictionary named 'cif_core.dic' version 2.4.1 from 2010-06-29.

Automatic conversion script
Id: cif_fix_values 1715 2011-07-08 13:25:40Z adriana 
;
_cod_original_sg_symbol_H-M P2(1)/n
_cod_database_code 7206791

loop_
_symmetry_equiv_pos_as_xyz
'x, y, z'
'-x+1/2, y+1/2, -z+1/2'
'-x, -y, -z'
'x-1/2, -y-1/2, z-1/2'

loop_
_atom_site_label
_atom_site_type_symbol
_atom_site_fract_x
_atom_site_fract_y
_atom_site_fract_z
_atom_site_U_iso_or_equiv
_atom_site_adp_type
_atom_site_occupancy
_atom_site_symmetry_multiplicity
_atom_site_calc_flag
_atom_site_refinement_flags
Cd1 Cd 0.00366(2) 0.22559(4) 0.177492(16) 0.03623(12) Uani 1 1 d .
Cd2 Cd 0.00786(2) 0.21178(4) 0.342914(17) 0.04041(13) Uani 1 1 d .
Cl1 Cl -0.07634(11) 0.33702(19) 0.41184(9) 0.0860(6) Uani 1 1 d .
Cl2 Cl 0.09237(9) 0.04413(16) 0.39502(7) 0.0643(4) Uani 1 1 d .
O1 O -0.1040(2) 0.0501(4) 0.35671(16) 0.0553(10) Uani 1 1 d .
O2 O -0.07499(18) 0.1791(3) 0.25756(14) 0.0388(8) Uani 1 1 d .
O3 O 0.1110(2) 0.3825(4) 0.36962(16) 0.0575(11) Uani 1 1 d .
O4 O 0.08274(19) 0.2709(3) 0.26324(15) 0.0400(8) Uani 1 1 d .
O5 O 0.0271(3) 0.0051(4) 0.1707(2) 0.0649(11) Uani 1 1 d .
O6 O -0.0148(2) 0.4491(4) 0.1674(2) 0.0634(11) Uani 1 1 d .
O7 O 0.5940(3) 0.1353(5) 0.1094(3) 0.1008(18) Uani 1 1 d D
H7A H 0.561(4) 0.174(6) 0.086(4) 0.151 Uiso 1 1 d D
H7B H 0.587(5) 0.0573(18) 0.113(4) 0.151 Uiso 1 1 d D
O8 O 0.4690(5) 0.2693(5) 0.0552(3) 0.115(2) Uani 1 1 d D
H8A H 0.450(6) 0.339(4) 0.066(4) 0.172 Uiso 1 1 d D
H8B H 0.478(7) 0.262(8) 0.0169(14) 0.172 Uiso 1 1 d D
N1 N -0.2401(2) 0.1803(4) 0.10075(19) 0.0410(10) Uani 1 1 d .
H1 H -0.2884 0.1536 0.1041 0.049 Uiso 1 1 calc R
N2 N -0.1113(2) 0.2118(4) 0.12298(18) 0.0390(10) Uani 1 1 d .
N3 N 0.1184(2) 0.2523(4) 0.13178(18) 0.0370(10) Uani 1 1 d .
N4 N 0.2373(2) 0.3290(4) 0.11078(19) 0.0435(11) Uani 1 1 d .
H4 H 0.2811 0.3714 0.1149 0.052 Uiso 1 1 calc R
N5 N 0.0744(3) -0.1721(5) 0.2188(3) 0.0661(15) Uani 1 1 d .
N6 N -0.0871(3) 0.6246(5) 0.1777(3) 0.0782(17) Uani 1 1 d .
C1 C -0.1234(4) -0.0026(6) 0.4152(3) 0.0648(17) Uani 1 1 d .
H1A H -0.1749 0.0278 0.4267 0.097 Uiso 1 1 calc R
H1B H -0.0835 0.0216 0.4464 0.097 Uiso 1 1 calc R
H1C H -0.1249 -0.0927 0.4119 0.097 Uiso 1 1 calc R
C2 C -0.1557(3) 0.0309(5) 0.3065(2) 0.0432(13) Uani 1 1 d .
C3 C -0.2190(3) -0.0507(5) 0.3065(3) 0.0491(14) Uani 1 1 d .
H3 H -0.2299 -0.0954 0.3425 0.059 Uiso 1 1 calc R
C4 C -0.2671(3) -0.0668(5) 0.2524(3) 0.0506(15) Uani 1 1 d .
H4A H -0.3098 -0.1231 0.2519 0.061 Uiso 1 1 calc R
C5 C -0.2512(3) 0.0005(5) 0.2002(3) 0.0431(13) Uani 1 1 d .
H5 H -0.2834 -0.0109 0.1642 0.052 Uiso 1 1 calc R
C6 C -0.1876(3) 0.0861(5) 0.1995(2) 0.0344(11) Uani 1 1 d .
C7 C -0.1366(3) 0.1016(5) 0.2531(2) 0.0350(11) Uani 1 1 d .
C8 C -0.1774(3) 0.1596(5) 0.1426(2) 0.0352(11) Uani 1 1 d .
C9 C -0.2124(3) 0.2511(5) 0.0523(2) 0.0425(13) Uani 1 1 d .
C10 C -0.2497(3) 0.3016(6) -0.0009(3) 0.0568(16) Uani 1 1 d .
H10 H -0.3040 0.2889 -0.0104 0.068 Uiso 1 1 calc R
C11 C -0.2027(4) 0.3711(6) -0.0388(3) 0.0668(18) Uani 1 1 d .
H11 H -0.2259 0.4059 -0.0750 0.080 Uiso 1 1 calc R
C12 C -0.1221(4) 0.3915(7) -0.0253(3) 0.0705(19) Uani 1 1 d .
H12 H -0.0925 0.4406 -0.0520 0.085 Uiso 1 1 calc R
C13 C -0.0851(3) 0.3400(6) 0.0271(3) 0.0575(16) Uani 1 1 d .
H13 H -0.0305 0.3513 0.0359 0.069 Uiso 1 1 calc R
C14 C -0.1319(3) 0.2706(5) 0.0666(2) 0.0433(13) Uani 1 1 d .
C15 C 0.1212(4) 0.4481(6) 0.4274(3) 0.0713(19) Uani 1 1 d .
H15A H 0.1757 0.4393 0.4430 0.107 Uiso 1 1 calc R
H15B H 0.0856 0.4135 0.4571 0.107 Uiso 1 1 calc R
H15C H 0.1092 0.5357 0.4211 0.107 Uiso 1 1 calc R
C16 C 0.1582(3) 0.4189(5) 0.3217(2) 0.0411(13) Uani 1 1 d .
C17 C 0.2185(3) 0.5078(5) 0.3276(3) 0.0491(14) Uani 1 1 d .
H17 H 0.2299 0.5461 0.3659 0.059 Uiso 1 1 calc R
C18 C 0.2616(3) 0.5395(5) 0.2764(3) 0.0544(15) Uani 1 1 d .
H18 H 0.3018 0.6000 0.2802 0.065 Uiso 1 1 calc R
C19 C 0.2458(3) 0.4833(5) 0.2205(3) 0.0471(14) Uani 1 1 d .
H19 H 0.2749 0.5072 0.1863 0.057 Uiso 1 1 calc R
C20 C 0.1865(3) 0.3899(5) 0.2127(2) 0.0359(12) Uani 1 1 d .
C21 C 0.1394(3) 0.3559(5) 0.2642(2) 0.0363(12) Uani 1 1 d .
C22 C 0.1780(3) 0.3254(5) 0.1526(2) 0.0373(12) Uani 1 1 d .
C23 C 0.1412(3) 0.2049(5) 0.0746(2) 0.0402(12) Uani 1 1 d .
C24 C 0.1028(4) 0.1195(6) 0.0350(2) 0.0555(16) Uani 1 1 d .
H24 H 0.0527 0.0871 0.0437 0.067 Uiso 1 1 calc R
C25 C 0.1413(4) 0.0841(6) -0.0178(3) 0.0651(17) Uani 1 1 d .
H25 H 0.1175 0.0258 -0.0451 0.078 Uiso 1 1 calc R
C26 C 0.2153(4) 0.1349(7) -0.0303(3) 0.0686(19) Uani 1 1 d .
H26 H 0.2399 0.1099 -0.0664 0.082 Uiso 1 1 calc R
C27 C 0.2537(3) 0.2197(6) 0.0077(3) 0.0570(16) Uani 1 1 d .
H27 H 0.3033 0.2532 -0.0017 0.068 Uiso 1 1 calc R
C28 C 0.2154(3) 0.2539(5) 0.0612(2) 0.0429(13) Uani 1 1 d .
C29 C 0.0378(3) -0.0626(6) 0.2173(3) 0.0629(17) Uani 1 1 d .
H29 H 0.0182 -0.0332 0.2546 0.076 Uiso 1 1 calc R
C30 C 0.1117(5) -0.2221(7) 0.1666(4) 0.114(3) Uani 1 1 d .
H30A H 0.0990 -0.1708 0.1307 0.171 Uiso 1 1 calc R
H30B H 0.0928 -0.3064 0.1590 0.171 Uiso 1 1 calc R
H30C H 0.1688 -0.2234 0.1745 0.171 Uiso 1 1 calc R
C31 C 0.0853(5) -0.2429(7) 0.2774(4) 0.115(3) Uani 1 1 d .
H31A H 0.0579 -0.2004 0.3098 0.173 Uiso 1 1 calc R
H31B H 0.1415 -0.2483 0.2887 0.173 Uiso 1 1 calc R
H31C H 0.0637 -0.3261 0.2720 0.173 Uiso 1 1 calc R
C32 C -0.0492(3) 0.5262(6) 0.1992(3) 0.0619(17) Uani 1 1 d .
H32 H -0.0480 0.5132 0.2421 0.074 Uiso 1 1 calc R
C33 C -0.0950(6) 0.6462(10) 0.1118(5) 0.152(4) Uani 1 1 d .
H33A H -0.0583 0.5927 0.0908 0.227 Uiso 1 1 calc R
H33B H -0.0830 0.7327 0.1031 0.227 Uiso 1 1 calc R
H33C H -0.1489 0.6276 0.0973 0.227 Uiso 1 1 calc R
C34 C -0.1281(5) 0.7113(7) 0.2177(5) 0.136(4) Uani 1 1 d .
H34A H -0.1849 0.7064 0.2088 0.203 Uiso 1 1 calc R
H34B H -0.1098 0.7955 0.2103 0.203 Uiso 1 1 calc R
H34C H -0.1167 0.6893 0.2606 0.203 Uiso 1 1 calc R

loop_
_atom_site_aniso_label
_atom_site_aniso_U_11
_atom_site_aniso_U_22
_atom_site_aniso_U_33
_atom_site_aniso_U_23
_atom_site_aniso_U_13
_atom_site_aniso_U_12
Cd1 0.02763(19) 0.0425(2) 0.0387(2) 0.00070(17) 0.00217(15) -0.00390(17)
Cd2 0.0394(2) 0.0455(3) 0.0366(2) -0.00185(18) 0.00391(16) -0.00263(18)
Cl1 0.0780(12) 0.0851(14) 0.0975(14) -0.0163(11) 0.0352(10) 0.0037(11)
Cl2 0.0499(9) 0.0703(11) 0.0722(10) 0.0126(8) -0.0046(7) 0.0055(8)
O1 0.053(2) 0.066(3) 0.046(2) 0.016(2) -0.0031(19) -0.018(2)
O2 0.0303(18) 0.048(2) 0.0383(19) 0.0002(16) 0.0004(14) -0.0123(16)
O3 0.067(3) 0.063(3) 0.043(2) -0.016(2) 0.0060(19) -0.021(2)
O4 0.0334(18) 0.047(2) 0.0402(19) -0.0029(16) 0.0050(15) -0.0106(17)
O5 0.074(3) 0.050(3) 0.071(3) 0.005(2) 0.008(2) -0.001(2)
O6 0.058(3) 0.044(3) 0.088(3) 0.000(2) 0.002(2) 0.013(2)
O7 0.052(3) 0.081(4) 0.166(5) 0.021(4) -0.029(3) -0.007(3)
O8 0.128(5) 0.082(4) 0.129(5) 0.000(4) -0.048(4) 0.013(4)
N1 0.028(2) 0.044(3) 0.050(3) -0.004(2) -0.005(2) 0.004(2)
N2 0.036(2) 0.044(3) 0.037(2) 0.003(2) 0.0001(19) -0.001(2)
N3 0.030(2) 0.043(3) 0.038(2) -0.0011(19) 0.0050(18) -0.002(2)
N4 0.033(2) 0.050(3) 0.048(3) 0.010(2) 0.008(2) -0.003(2)
N5 0.056(3) 0.040(3) 0.102(4) -0.016(3) -0.005(3) 0.003(3)
N6 0.065(4) 0.040(3) 0.132(5) 0.008(4) 0.023(4) 0.007(3)
C1 0.069(4) 0.071(5) 0.055(4) 0.015(3) 0.005(3) -0.010(3)
C2 0.036(3) 0.040(3) 0.053(3) 0.006(3) -0.001(3) -0.004(2)
C3 0.049(3) 0.040(3) 0.059(4) 0.014(3) 0.010(3) -0.007(3)
C4 0.036(3) 0.037(3) 0.079(4) -0.002(3) 0.004(3) -0.010(3)
C5 0.034(3) 0.038(3) 0.058(4) -0.003(3) 0.002(2) -0.002(2)
C6 0.030(3) 0.031(3) 0.042(3) -0.002(2) 0.002(2) 0.003(2)
C7 0.034(3) 0.029(3) 0.043(3) -0.001(2) 0.008(2) 0.004(2)
C8 0.031(3) 0.030(3) 0.044(3) -0.005(2) -0.003(2) 0.003(2)
C9 0.046(3) 0.040(3) 0.041(3) -0.006(2) -0.007(2) 0.007(3)
C10 0.053(4) 0.065(4) 0.051(4) -0.008(3) -0.016(3) 0.008(3)
C11 0.077(5) 0.074(5) 0.048(4) 0.005(3) -0.008(3) 0.016(4)
C12 0.078(5) 0.081(5) 0.053(4) 0.016(4) 0.006(3) -0.005(4)
C13 0.052(4) 0.066(4) 0.054(4) 0.009(3) 0.000(3) -0.008(3)
C14 0.042(3) 0.047(3) 0.041(3) -0.004(3) 0.001(2) -0.001(3)
C15 0.079(5) 0.082(5) 0.052(4) -0.021(4) -0.003(3) -0.010(4)
C16 0.038(3) 0.036(3) 0.048(3) -0.003(3) -0.004(2) 0.000(2)
C17 0.047(3) 0.040(3) 0.060(4) -0.017(3) -0.006(3) -0.007(3)
C18 0.041(3) 0.038(4) 0.084(4) -0.013(3) -0.003(3) -0.012(3)
C19 0.038(3) 0.038(3) 0.066(4) 0.003(3) 0.004(3) -0.002(3)
C20 0.024(2) 0.032(3) 0.051(3) 0.005(2) -0.002(2) -0.002(2)
C21 0.036(3) 0.030(3) 0.043(3) 0.000(2) -0.004(2) -0.001(2)
C22 0.033(3) 0.039(3) 0.040(3) 0.010(2) 0.002(2) 0.004(2)
C23 0.039(3) 0.041(3) 0.042(3) 0.000(3) 0.009(2) 0.005(2)
C24 0.061(4) 0.058(4) 0.048(3) -0.009(3) 0.009(3) -0.009(3)
C25 0.083(5) 0.060(4) 0.053(4) -0.014(3) 0.007(3) 0.002(4)
C26 0.078(5) 0.081(5) 0.048(4) -0.007(4) 0.019(3) 0.018(4)
C27 0.051(4) 0.067(5) 0.054(4) 0.014(3) 0.020(3) 0.007(3)
C28 0.040(3) 0.048(4) 0.040(3) 0.013(3) 0.007(2) 0.008(3)
C29 0.055(4) 0.051(4) 0.083(5) -0.021(4) -0.002(3) -0.002(3)
C30 0.096(6) 0.084(6) 0.166(9) -0.051(6) 0.048(6) -0.009(5)
C31 0.145(8) 0.072(6) 0.124(8) 0.013(5) -0.056(6) 0.007(5)
C32 0.050(4) 0.043(4) 0.093(5) 0.007(4) 0.009(3) -0.008(3)
C33 0.149(9) 0.129(9) 0.175(11) 0.056(8) -0.023(8) 0.055(8)
C34 0.094(6) 0.052(5) 0.267(13) -0.031(6) 0.086(7) 0.005(5)

loop_
_atom_type_symbol
_atom_type_description
_atom_type_scat_dispersion_real
_atom_type_scat_dispersion_imag
_atom_type_scat_source
C C 0.0033 0.0016 'International Tables Vol C Tables 4.2.6.8 and 6.1.1.4'
H H 0.0000 0.0000 'International Tables Vol C Tables 4.2.6.8 and 6.1.1.4'
N N 0.0061 0.0033 'International Tables Vol C Tables 4.2.6.8 and 6.1.1.4'
O O 0.0106 0.0060 'International Tables Vol C Tables 4.2.6.8 and 6.1.1.4'
Cl Cl 0.1484 0.1585 'International Tables Vol C Tables 4.2.6.8 and 6.1.1.4'
Cd Cd -0.8075 1.2024 'International Tables Vol C Tables 4.2.6.8 and 6.1.1.4'

loop_
_geom_angle_atom_site_label_1
_geom_angle_atom_site_label_2
_geom_angle_atom_site_label_3
_geom_angle
N3 Cd1 N2 121.57(14)
N3 Cd1 O2 155.29(13)
N2 Cd1 O2 82.52(13)
N3 Cd1 O4 81.18(13)
N2 Cd1 O4 154.91(13)
O2 Cd1 O4 76.49(11)
N3 Cd1 O5 87.23(14)
N2 Cd1 O5 92.52(15)
O2 Cd1 O5 86.17(13)
O4 Cd1 O5 99.57(14)
N3 Cd1 O6 86.72(14)
N2 Cd1 O6 84.97(14)
O2 Cd1 O6 102.05(13)
O4 Cd1 O6 86.10(13)
O5 Cd1 O6 170.98(15)
O4 Cd2 O2 76.62(11)
O4 Cd2 Cl1 130.71(10)
O2 Cd2 Cl1 102.86(10)
O4 Cd2 Cl2 102.59(9)
O2 Cd2 Cl2 124.25(10)
Cl1 Cd2 Cl2 116.04(6)
O4 Cd2 O3 65.25(11)
O2 Cd2 O3 132.21(12)
Cl1 Cd2 O3 82.94(10)
Cl2 Cd2 O3 92.46(10)
O4 Cd2 O1 134.84(12)
O2 Cd2 O1 64.48(11)
Cl1 Cd2 O1 81.80(10)
Cl2 Cd2 O1 82.61(9)
O3 Cd2 O1 159.89(11)
C2 O1 C1 118.5(4)
C2 O1 Cd2 116.6(3)
C1 O1 Cd2 123.9(3)
C7 O2 Cd1 123.9(3)
C7 O2 Cd2 126.9(3)
Cd1 O2 Cd2 103.07(12)
C16 O3 C15 117.4(4)
C16 O3 Cd2 115.7(3)
C15 O3 Cd2 126.8(3)
C21 O4 Cd2 127.2(3)
C21 O4 Cd1 123.7(3)
Cd2 O4 Cd1 103.56(12)
C29 O5 Cd1 122.8(4)
C32 O6 Cd1 132.2(4)
H7A O7 H7B 117(2)
H8A O8 H8B 116(2)
C8 N1 C9 108.2(4)
C8 N1 H1 125.9
C9 N1 H1 125.9
C8 N2 C14 106.6(4)
C8 N2 Cd1 125.3(3)
C14 N2 Cd1 127.5(3)
C22 N3 C23 106.4(4)
C22 N3 Cd1 125.3(3)
C23 N3 Cd1 128.1(3)
C22 N4 C28 108.6(4)
C22 N4 H4 125.7
C28 N4 H4 125.7
C29 N5 C30 122.4(7)
C29 N5 C31 121.0(6)
C30 N5 C31 116.3(6)
C32 N6 C33 120.3(7)
C32 N6 C34 122.4(8)
C33 N6 C34 117.2(7)
O1 C1 H1A 109.5
O1 C1 H1B 109.5
H1A C1 H1B 109.5
O1 C1 H1C 109.5
H1A C1 H1C 109.5
H1B C1 H1C 109.5
C3 C2 O1 123.9(5)
C3 C2 C7 122.4(5)
O1 C2 C7 113.7(4)
C2 C3 C4 119.7(5)
C2 C3 H3 120.1
C4 C3 H3 120.1
C5 C4 C3 119.7(5)
C5 C4 H4A 120.2
C3 C4 H4A 120.2
C4 C5 C6 121.5(5)
C4 C5 H5 119.2
C6 C5 H5 119.2
C5 C6 C7 120.0(5)
C5 C6 C8 118.0(4)
C7 C6 C8 122.0(4)
O2 C7 C6 125.0(4)
O2 C7 C2 118.3(4)
C6 C7 C2 116.7(5)
N2 C8 N1 110.5(4)
N2 C8 C6 128.1(4)
N1 C8 C6 121.4(4)
N1 C9 C14 105.4(4)
N1 C9 C10 132.8(5)
C14 C9 C10 121.8(5)
C11 C10 C9 116.6(5)
C11 C10 H10 121.7
C9 C10 H10 121.7
C10 C11 C12 122.6(6)
C10 C11 H11 118.7
C12 C11 H11 118.7
C13 C12 C11 120.6(6)
C13 C12 H12 119.7
C11 C12 H12 119.7
C12 C13 C14 117.8(5)
C12 C13 H13 121.1
C14 C13 H13 121.1
C9 C14 C13 120.7(5)
C9 C14 N2 109.3(4)
C13 C14 N2 130.0(5)
O3 C15 H15A 109.5
O3 C15 H15B 109.5
H15A C15 H15B 109.5
O3 C15 H15C 109.5
H15A C15 H15C 109.5
H15B C15 H15C 109.5
O3 C16 C17 124.1(5)
O3 C16 C21 113.7(4)
C17 C16 C21 122.2(5)
C18 C17 C16 119.7(5)
C18 C17 H17 120.1
C16 C17 H17 120.1
C19 C18 C17 120.5(5)
C19 C18 H18 119.7
C17 C18 H18 119.7
C18 C19 C20 121.7(5)
C18 C19 H19 119.1
C20 C19 H19 119.1
C19 C20 C21 119.5(5)
C19 C20 C22 118.6(5)
C21 C20 C22 121.8(4)
O4 C21 C16 118.1(4)
O4 C21 C20 125.6(4)
C16 C21 C20 116.2(4)
N3 C22 N4 110.4(4)
N3 C22 C20 128.2(4)
N4 C22 C20 121.4(4)
C24 C23 C28 121.0(5)
C24 C23 N3 130.0(5)
C28 C23 N3 108.9(5)
C25 C24 C23 117.7(5)
C25 C24 H24 121.1
C23 C24 H24 121.1
C24 C25 C26 120.1(6)
C24 C25 H25 119.9
C26 C25 H25 119.9
C27 C26 C25 123.0(6)
C27 C26 H26 118.5
C25 C26 H26 118.5
C26 C27 C28 116.7(5)
C26 C27 H27 121.7
C28 C27 H27 121.7
N4 C28 C27 132.8(5)
N4 C28 C23 105.7(4)
C27 C28 C23 121.4(5)
O5 C29 N5 125.8(7)
O5 C29 H29 117.1
N5 C29 H29 117.1
N5 C30 H30A 109.5
N5 C30 H30B 109.5
H30A C30 H30B 109.5
N5 C30 H30C 109.5
H30A C30 H30C 109.5
H30B C30 H30C 109.5
N5 C31 H31A 109.5
N5 C31 H31B 109.5
H31A C31 H31B 109.5
N5 C31 H31C 109.5
H31A C31 H31C 109.5
H31B C31 H31C 109.5
O6 C32 N6 124.9(7)
O6 C32 H32 117.5
N6 C32 H32 117.5
N6 C33 H33A 109.5
N6 C33 H33B 109.5
H33A C33 H33B 109.5
N6 C33 H33C 109.5
H33A C33 H33C 109.5
H33B C33 H33C 109.5
N6 C34 H34A 109.5
N6 C34 H34B 109.5
H34A C34 H34B 109.5
N6 C34 H34C 109.5
H34A C34 H34C 109.5
H34B C34 H34C 109.5

loop_
_geom_bond_atom_site_label_1
_geom_bond_atom_site_label_2
_geom_bond_distance
Cd1 N3 2.204(4)
Cd1 N2 2.210(4)
Cd1 O2 2.258(3)
Cd1 O4 2.272(3)
Cd1 O5 2.379(4)
Cd1 O6 2.403(4)
Cd2 O4 2.247(3)
Cd2 O2 2.276(3)
Cd2 Cl1 2.4690(17)
Cd2 Cl2 2.5060(16)
Cd2 O3 2.549(4)
Cd2 O1 2.561(4)
O1 C2 1.368(6)
O1 C1 1.423(6)
O2 C7 1.317(5)
O3 C16 1.375(6)
O3 C15 1.427(6)
O4 C21 1.306(5)
O5 C29 1.238(7)
O6 C32 1.224(7)
O7 H7A 0.838(10)
O7 H7B 0.842(10)
O8 H8A 0.843(10)
O8 H8B 0.845(10)
N1 C8 1.368(6)
N1 C9 1.379(6)
N1 H1 0.8600
N2 C8 1.319(6)
N2 C14 1.392(6)
N3 C22 1.325(6)
N3 C23 1.393(6)
N4 C22 1.363(6)
N4 C28 1.368(6)
N4 H4 0.8600
N5 C29 1.313(7)
N5 C30 1.407(8)
N5 C31 1.471(9)
N6 C32 1.297(8)
N6 C33 1.434(10)
N6 C34 1.448(8)
C1 H1A 0.9600
C1 H1B 0.9600
C1 H1C 0.9600
C2 C3 1.365(7)
C2 C7 1.416(7)
C3 C4 1.396(7)
C3 H3 0.9300
C4 C5 1.363(7)
C4 H4A 0.9300
C5 C6 1.397(7)
C5 H5 0.9300
C6 C7 1.413(6)
C6 C8 1.465(7)
C9 C14 1.381(7)
C9 C10 1.386(7)
C10 C11 1.367(8)
C10 H10 0.9300
C11 C12 1.381(8)
C11 H11 0.9300
C12 C13 1.376(8)
C12 H12 0.9300
C13 C14 1.387(7)
C13 H13 0.9300
C15 H15A 0.9600
C15 H15B 0.9600
C15 H15C 0.9600
C16 C17 1.381(7)
C16 C21 1.427(6)
C17 C18 1.379(7)
C17 H17 0.9300
C18 C19 1.356(7)
C18 H18 0.9300
C19 C20 1.406(7)
C19 H19 0.9300
C20 C21 1.429(6)
C20 C22 1.461(7)
C23 C24 1.381(7)
C23 C28 1.384(7)
C24 C25 1.377(7)
C24 H24 0.9300
C25 C26 1.384(8)
C25 H25 0.9300
C26 C27 1.359(8)
C26 H26 0.9300
C27 C28 1.384(7)
C27 H27 0.9300
C29 H29 0.9300
C30 H30A 0.9600
C30 H30B 0.9600
C30 H30C 0.9600
C31 H31A 0.9600
C31 H31B 0.9600
C31 H31C 0.9600
C32 H32 0.9300
C33 H33A 0.9600
C33 H33B 0.9600
C33 H33C 0.9600
C34 H34A 0.9600
C34 H34B 0.9600
C34 H34C 0.9600

loop_
_geom_hbond_atom_site_label_D
_geom_hbond_atom_site_label_H
_geom_hbond_atom_site_label_A
_geom_hbond_distance_DH
_geom_hbond_distance_HA
_geom_hbond_distance_DA
_geom_hbond_angle_DHA
_geom_hbond_site_symmetry_A
O7 H7A O8 0.838(10) 1.93(3) 2.744(7) 164(9) .
O7 H7B Cl1 0.842(10) 2.41(3) 3.212(6) 160(9) 2_545
O8 H8A Cl2 0.843(10) 2.447(15) 3.287(6) 174(10) 2
O8 H8B Cl1 0.845(10) 2.62(7) 3.334(7) 143(10) 4_665
N1 H1 O7 0.86 1.98 2.822(6) 166.3 1_455
N4 H4 Cl2 0.86 2.81 3.652(4) 166.3 2

loop_
_geom_torsion_atom_site_label_1
_geom_torsion_atom_site_label_2
_geom_torsion_atom_site_label_3
_geom_torsion_atom_site_label_4
_geom_torsion
O4 Cd2 O1 C2 -34.7(4)
O2 Cd2 O1 C2 -1.4(3)
Cl1 Cd2 O1 C2 107.1(4)
Cl2 Cd2 O1 C2 -135.1(4)
O3 Cd2 O1 C2 148.1(4)
O4 Cd2 O1 C1 156.7(4)
O2 Cd2 O1 C1 -170.1(5)
Cl1 Cd2 O1 C1 -61.5(4)
Cl2 Cd2 O1 C1 56.2(4)
O3 Cd2 O1 C1 -20.6(6)
N3 Cd1 O2 C7 -131.8(4)
N2 Cd1 O2 C7 36.1(4)
O4 Cd1 O2 C7 -157.7(4)
O5 Cd1 O2 C7 -56.9(4)
O6 Cd1 O2 C7 119.3(4)
N3 Cd1 O2 Cd2 22.2(4)
N2 Cd1 O2 Cd2 -169.96(16)
O4 Cd1 O2 Cd2 -3.81(12)
O5 Cd1 O2 Cd2 96.99(15)
O6 Cd1 O2 Cd2 -86.76(15)
O4 Cd2 O2 C7 156.7(4)
Cl1 Cd2 O2 C7 -74.0(4)
Cl2 Cd2 O2 C7 60.4(4)
O3 Cd2 O2 C7 -166.1(3)
O1 Cd2 O2 C7 0.3(3)
O4 Cd2 O2 Cd1 3.85(13)
Cl1 Cd2 O2 Cd1 133.15(11)
Cl2 Cd2 O2 Cd1 -92.41(13)
O3 Cd2 O2 Cd1 41.0(2)
O1 Cd2 O2 Cd1 -152.58(18)
O4 Cd2 O3 C16 -0.9(3)
O2 Cd2 O3 C16 -41.2(4)
Cl1 Cd2 O3 C16 -142.2(3)
Cl2 Cd2 O3 C16 101.9(3)
O1 Cd2 O3 C16 177.0(3)
O4 Cd2 O3 C15 175.3(5)
O2 Cd2 O3 C15 134.9(4)
Cl1 Cd2 O3 C15 34.0(4)
Cl2 Cd2 O3 C15 -82.0(4)
O1 Cd2 O3 C15 -6.9(7)
O2 Cd2 O4 C21 150.4(4)
Cl1 Cd2 O4 C21 54.8(4)
Cl2 Cd2 O4 C21 -87.0(4)
O3 Cd2 O4 C21 -0.1(4)
O1 Cd2 O4 C21 -179.1(3)
O2 Cd2 O4 Cd1 -3.83(12)
Cl1 Cd2 O4 Cd1 -99.41(14)
Cl2 Cd2 O4 Cd1 118.83(11)
O3 Cd2 O4 Cd1 -154.30(18)
O1 Cd2 O4 Cd1 26.8(2)
N3 Cd1 O4 C21 39.2(4)
N2 Cd1 O4 C21 -117.4(4)
O2 Cd1 O4 C21 -151.5(4)
O5 Cd1 O4 C21 124.8(4)
O6 Cd1 O4 C21 -48.1(4)
N3 Cd1 O4 Cd2 -165.46(17)
N2 Cd1 O4 Cd2 37.9(4)
O2 Cd1 O4 Cd2 3.87(13)
O5 Cd1 O4 Cd2 -79.80(15)
O6 Cd1 O4 Cd2 107.26(15)
N3 Cd1 O5 C29 115.4(5)
N2 Cd1 O5 C29 -123.1(5)
O2 Cd1 O5 C29 -40.8(5)
O4 Cd1 O5 C29 34.8(5)
O6 Cd1 O5 C29 163.3(8)
N3 Cd1 O6 C32 -149.2(6)
N2 Cd1 O6 C32 88.7(5)
O2 Cd1 O6 C32 7.4(6)
O4 Cd1 O6 C32 -67.9(5)
O5 Cd1 O6 C32 162.8(8)
N3 Cd1 N2 C8 158.4(4)
O2 Cd1 N2 C8 -15.7(4)
O4 Cd1 N2 C8 -49.0(6)
O5 Cd1 N2 C8 70.1(4)
O6 Cd1 N2 C8 -118.6(4)
N3 Cd1 N2 C14 -31.7(5)
O2 Cd1 N2 C14 154.2(4)
O4 Cd1 N2 C14 120.9(4)
O5 Cd1 N2 C14 -120.0(4)
O6 Cd1 N2 C14 51.3(4)
N2 Cd1 N3 C22 140.7(4)
O2 Cd1 N3 C22 -53.5(6)
O4 Cd1 N3 C22 -27.9(4)
O5 Cd1 N3 C22 -128.1(4)
O6 Cd1 N3 C22 58.6(4)
N2 Cd1 N3 C23 -34.5(5)
O2 Cd1 N3 C23 131.3(4)
O4 Cd1 N3 C23 156.9(4)
O5 Cd1 N3 C23 56.7(4)
O6 Cd1 N3 C23 -116.6(4)
C1 O1 C2 C3 -9.9(8)
Cd2 O1 C2 C3 -179.2(4)
C1 O1 C2 C7 171.6(5)
Cd2 O1 C2 C7 2.4(6)
O1 C2 C3 C4 -178.1(5)
C7 C2 C3 C4 0.3(8)
C2 C3 C4 C5 -0.9(8)
C3 C4 C5 C6 -0.2(8)
C4 C5 C6 C7 2.0(8)
C4 C5 C6 C8 -176.7(5)
Cd1 O2 C7 C6 -33.8(6)
Cd2 O2 C7 C6 178.6(3)
Cd1 O2 C7 C2 148.5(4)
Cd2 O2 C7 C2 0.9(6)
C5 C6 C7 O2 179.8(4)
C8 C6 C7 O2 -1.6(7)
C5 C6 C7 C2 -2.5(7)
C8 C6 C7 C2 176.1(4)
C3 C2 C7 O2 179.3(5)
O1 C2 C7 O2 -2.2(7)
C3 C2 C7 C6 1.4(8)
O1 C2 C7 C6 179.9(4)
C14 N2 C8 N1 1.0(6)
Cd1 N2 C8 N1 172.6(3)
C14 N2 C8 C6 179.6(5)
Cd1 N2 C8 C6 -8.7(7)
C9 N1 C8 N2 -0.9(6)
C9 N1 C8 C6 -179.7(4)
C5 C6 C8 N2 -155.5(5)
C7 C6 C8 N2 25.9(8)
C5 C6 C8 N1 23.0(7)
C7 C6 C8 N1 -155.6(5)
C8 N1 C9 C14 0.4(6)
C8 N1 C9 C10 -177.8(6)
N1 C9 C10 C11 178.4(6)
C14 C9 C10 C11 0.4(8)
C9 C10 C11 C12 -0.3(10)
C10 C11 C12 C13 1.1(11)
C11 C12 C13 C14 -1.9(10)
N1 C9 C14 C13 -179.7(5)
C10 C9 C14 C13 -1.2(8)
N1 C9 C14 N2 0.1(6)
C10 C9 C14 N2 178.6(5)
C12 C13 C14 C9 1.9(9)
C12 C13 C14 N2 -177.9(6)
C8 N2 C14 C9 -0.7(6)
Cd1 N2 C14 C9 -172.1(3)
C8 N2 C14 C13 179.1(6)
Cd1 N2 C14 C13 7.7(8)
C15 O3 C16 C17 5.0(8)
Cd2 O3 C16 C17 -178.5(4)
C15 O3 C16 C21 -174.9(5)
Cd2 O3 C16 C21 1.6(5)
O3 C16 C17 C18 -178.8(5)
C21 C16 C17 C18 1.1(8)
C16 C17 C18 C19 -0.6(8)
C17 C18 C19 C20 -1.2(8)
C18 C19 C20 C21 2.4(8)
C18 C19 C20 C22 -174.4(5)
Cd2 O4 C21 C16 1.0(6)
Cd1 O4 C21 C16 150.5(3)
Cd2 O4 C21 C20 179.1(3)
Cd1 O4 C21 C20 -31.5(6)
O3 C16 C21 O4 -1.7(6)
C17 C16 C21 O4 178.4(5)
O3 C16 C21 C20 -180.0(4)
C17 C16 C21 C20 0.1(7)
C19 C20 C21 O4 -179.9(5)
C22 C20 C21 O4 -3.2(7)
C19 C20 C21 C16 -1.8(7)
C22 C20 C21 C16 174.9(4)
C23 N3 C22 N4 1.2(5)
Cd1 N3 C22 N4 -174.9(3)
C23 N3 C22 C20 -175.0(5)
Cd1 N3 C22 C20 8.9(7)
C28 N4 C22 N3 -0.7(6)
C28 N4 C22 C20 175.8(4)
C19 C20 C22 N3 -166.9(5)
C21 C20 C22 N3 16.4(8)
C19 C20 C22 N4 17.3(7)
C21 C20 C22 N4 -159.4(5)
C22 N3 C23 C24 176.4(5)
Cd1 N3 C23 C24 -7.7(8)
C22 N3 C23 C28 -1.3(6)
Cd1 N3 C23 C28 174.7(3)
C28 C23 C24 C25 0.6(8)
N3 C23 C24 C25 -176.8(5)
C23 C24 C25 C26 -1.0(9)
C24 C25 C26 C27 0.5(10)
C25 C26 C27 C28 0.4(9)
C22 N4 C28 C27 -177.0(6)
C22 N4 C28 C23 -0.1(5)
C26 C27 C28 N4 175.7(6)
C26 C27 C28 C23 -0.8(8)
C24 C23 C28 N4 -177.0(5)
N3 C23 C28 N4 0.8(6)
C24 C23 C28 C27 0.3(8)
N3 C23 C28 C27 178.1(5)
Cd1 O5 C29 N5 -157.7(5)
C30 N5 C29 O5 4.8(10)
C31 N5 C29 O5 178.5(6)
Cd1 O6 C32 N6 -145.8(5)
C33 N6 C32 O6 3.5(10)
C34 N6 C32 O6 178.8(6)
